data_4510245
loop_
_publ_author_name
'Zhang, Hong-Mei'
'He, Yuan-Chun'
'Yang, Jin'
'Liu, Ying-Ying'
'Ma, Jian-Fang'

_publ_section_title
;
 Ten Coordination Polymers Constructed Using an Unprecedented
 Azamacrocyclic Octacarboxylate Ligand
 1,4,8,11-Tetrazacyclododecane-N,N&#x2032;,N&#x2033;,N&#x2034;-Tetra-Methylene-Isophthalic
 Acid: Syntheses, Structures, and Photoluminescent Properties
;
_journal_issue 5
_journal_name_full 'Crystal Growth &amp; Design'
_journal_page_first 2307
_journal_paper_doi 10.1021/cg500003u
_journal_volume 14
_journal_year 2014
_chemical_formula_moiety 'C78 H118 Cu2 N12 O17, H2O'
_chemical_formula_sum 'C78 H120 Cu2 N12 O18'
_chemical_formula_weight 1640.94
_chemical_name_systematic
;
 ?
;
_space_group_IT_number 2
_symmetry_cell_setting triclinic
_symmetry_space_group_name_Hall '-P 1'
_symmetry_space_group_name_H-M 'P -1'
_atom_sites_solution_hydrogens geom
_atom_sites_solution_primary direct
_atom_sites_solution_secondary difmap
_audit_creation_method SHELXL-97
_cell_angle_alpha 77.337(3)
_cell_angle_beta 86.838(3)
_cell_angle_gamma 81.439(3)
_cell_formula_units_Z 1
_cell_length_a 9.1765(3)
_cell_length_b 13.6017(5)
_cell_length_c 17.2551(7)
_cell_measurement_reflns_used 3621
_cell_measurement_temperature 293(2)
_cell_measurement_theta_max 29.0769
_cell_measurement_theta_min 2.8963
_cell_volume 2077.35(14)
_computing_cell_refinement 'CrysAlisPro(1.171.35.21) (Agilent Tech., 2012)'
_computing_data_collection 'CrysAlisPro(1.171.35.21) (Agilent Tech., 2012)'
_computing_data_reduction 'CrysAlisPro(1.171.35.21) (Agilent Tech., 2012)'
_computing_structure_refinement 'SHELXL-97 (Sheldrick, 2008)'
_computing_structure_solution 'SHELXS-97 (Sheldrick, 2008)'
_diffrn_ambient_temperature 293(2)
_diffrn_detector_area_resol_mean 10.0
_diffrn_measured_fraction_theta_full 0.971
_diffrn_measured_fraction_theta_max 0.820
_diffrn_measurement_device_type 'Oxford Diffraction Gemini R Ultra'
_diffrn_measurement_method '\w scan'
_diffrn_radiation_monochromator graphite
_diffrn_radiation_source 'fine-focus sealed tube'
_diffrn_radiation_type MoK\a
_diffrn_radiation_wavelength 0.71073
_diffrn_reflns_av_R_equivalents 0.0389
_diffrn_reflns_av_sigmaI/netI 0.0789
_diffrn_reflns_limit_h_max 9
_diffrn_reflns_limit_h_min -11
_diffrn_reflns_limit_k_max 18
_diffrn_reflns_limit_k_min -15
_diffrn_reflns_limit_l_max 22
_diffrn_reflns_limit_l_min -22
_diffrn_reflns_number 14880
_diffrn_reflns_theta_full 25.00
_diffrn_reflns_theta_max 29.14
_diffrn_reflns_theta_min 2.90
_exptl_absorpt_coefficient_mu 0.585
_exptl_absorpt_correction_T_max 0.9122
_exptl_absorpt_correction_T_min 0.8724
_exptl_absorpt_correction_type multi-scan
_exptl_absorpt_process_details
;
CrysAlis (Oxford Diffraction, 2006) 
;
_exptl_crystal_colour violet
_exptl_crystal_density_diffrn 1.312
_exptl_crystal_density_method 'not measured'
_exptl_crystal_description block
_exptl_crystal_F_000 874
_exptl_crystal_size_max 0.24
_exptl_crystal_size_mid 0.22
_exptl_crystal_size_min 0.16
_refine_diff_density_max 1.369
_refine_diff_density_min -0.673
_refine_diff_density_rms 0.093
_refine_ls_extinction_method none
_refine_ls_goodness_of_fit_ref 0.975
_refine_ls_hydrogen_treatment mixed
_refine_ls_matrix_type full
_refine_ls_number_parameters 527
_refine_ls_number_reflns 9185
_refine_ls_number_restraints 51
_refine_ls_restrained_S_all 0.975
_refine_ls_R_factor_all 0.1408
_refine_ls_R_factor_gt 0.0895
_refine_ls_shift/su_max 0.000
_refine_ls_shift/su_mean 0.000
_refine_ls_structure_factor_coef Fsqd
_refine_ls_weighting_details 'calc w=1/[\s^2^(Fo^2^)+(0.0250P)^2^+10.0000P] where P=(Fo^2^+2Fc^2^)/3'
_refine_ls_weighting_scheme calc
_refine_ls_wR_factor_gt 0.1777
_refine_ls_wR_factor_ref 0.2053
_reflns_number_gt 5544
_reflns_number_total 9185
_reflns_threshold_expression >2\s(I)
_cod_data_source_file cg500003u_si_002.cif
_cod_data_source_block Compound-10
_cod_depositor_comments 'Adding full bibliography for 4510236--4510245.cif.'
_cod_original_cell_volume 2077.35(13)
_cod_database_code 4510245

loop_
_symmetry_equiv_pos_as_xyz
'x, y, z'
'-x, -y, -z'

loop_
_atom_site_label
_atom_site_type_symbol
_atom_site_fract_x
_atom_site_fract_y
_atom_site_fract_z
_atom_site_U_iso_or_equiv
_atom_site_adp_type
_atom_site_occupancy
_atom_site_symmetry_multiplicity
_atom_site_calc_flag
_atom_site_refinement_flags
Cu1 Cu 0.80809(7) 0.84901(5) 0.33372(5) 0.0479(2) Uani 1 1 d D
C1 C 0.6557(9) 1.0661(5) 0.3383(5) 0.080(3) Uani 1 1 d .
C2 C 0.5617(8) 1.0501(6) 0.2729(5) 0.079(2) Uani 1 1 d .
H2A H 0.4783 1.1039 0.2656 0.095 Uiso 1 1 calc R
H2B H 0.6199 1.0590 0.2239 0.095 Uiso 1 1 calc R
C3 C 0.5043(7) 0.9529(6) 0.2838(4) 0.069(2) Uani 1 1 d .
H3 H 0.4641 0.9341 0.3379 0.082 Uiso 1 1 calc R
C4 C 0.5814(7) 0.7717(6) 0.2748(4) 0.0667(19) Uani 1 1 d .
H4A H 0.5168 0.7736 0.2317 0.080 Uiso 1 1 calc R
H4B H 0.5283 0.7518 0.3246 0.080 Uiso 1 1 calc R
C5 C 0.7135(8) 0.6972(6) 0.2707(4) 0.0680(18) Uani 1 1 d .
H5A H 0.6862 0.6297 0.2764 0.082 Uiso 1 1 calc R
H5B H 0.7644 0.7147 0.2198 0.082 Uiso 1 1 calc R
C6 C 0.9483(9) 0.6285(5) 0.3403(5) 0.073(2) Uani 1 1 d .
C7 C 1.0340(9) 0.6386(6) 0.4111(6) 0.094(3) Uani 1 1 d .
H7A H 0.9678 0.6327 0.4571 0.113 Uiso 1 1 calc R
H7B H 1.1120 0.5812 0.4217 0.113 Uiso 1 1 calc R
C8 C 1.1014(8) 0.7326(7) 0.4041(6) 0.094(3) Uani 1 1 d .
C9 C 1.0342(8) 0.9211(6) 0.3987(4) 0.074(2) Uani 1 1 d .
H9A H 1.0881 0.9400 0.3490 0.089 Uiso 1 1 calc R
H9B H 1.0992 0.9174 0.4420 0.089 Uiso 1 1 calc R
C10 C 0.9036(9) 0.9981(6) 0.4029(4) 0.076(2) Uani 1 1 d .
H10A H 0.8551 0.9828 0.4546 0.091 Uiso 1 1 calc R
H10B H 0.9337 1.0650 0.3954 0.091 Uiso 1 1 calc R
C11 C 0.5618(17) 1.0466(9) 0.4144(7) 0.156(5) Uani 1 1 d .
H11A H 0.6156 1.0552 0.4581 0.233 Uiso 1 1 calc R
H11B H 0.5383 0.9785 0.4246 0.233 Uiso 1 1 calc R
H11C H 0.4724 1.0940 0.4084 0.233 Uiso 1 1 calc R
C12 C 0.6818(11) 1.1771(7) 0.3194(6) 0.112(3) Uani 1 1 d U
H12A H 0.7385 1.1906 0.2707 0.168 Uiso 1 1 calc R
H12B H 0.7346 1.1901 0.3617 0.168 Uiso 1 1 calc R
H12C H 0.5888 1.2205 0.3137 0.168 Uiso 1 1 calc R
C13 C 0.3816(10) 0.9670(8) 0.2235(6) 0.105(3) Uani 1 1 d U
H13A H 0.3416 0.9044 0.2292 0.157 Uiso 1 1 calc R
H13B H 0.4215 0.9859 0.1706 0.157 Uiso 1 1 calc R
H13C H 0.3050 1.0196 0.2331 0.157 Uiso 1 1 calc R
C14 C 1.062(2) 0.6548(16) 0.2736(13) 0.135(6) Uani 0.65 1 d PU
C14' C 1.015(4) 0.633(3) 0.237(2) 0.134(12) Uiso 0.35 1 d P
C15 C 0.9189(11) 0.5170(7) 0.3548(6) 0.108(3) Uani 1 1 d U
H15A H 0.8657 0.5080 0.3110 0.162 Uiso 1 1 calc R
H15B H 0.8616 0.5013 0.4030 0.162 Uiso 1 1 calc R
H15C H 1.0110 0.4725 0.3593 0.162 Uiso 1 1 calc R
C16 C 1.216(2) 0.7025(16) 0.4631(13) 0.099(6) Uani 0.50 1 d PU
C16' C 1.185(2) 0.7331(16) 0.4971(14) 0.103(6) Uani 0.50 1 d PU
O5 O 0.7183(5) 0.8034(3) 0.4876(2) 0.0671(12) Uani 1 1 d .
C17 C 0.8849(5) 0.1111(3) 0.9347(3) 0.0317(10) Uani 1 1 d .
H17 H 0.9360 0.1659 0.9152 0.038 Uiso 1 1 calc R
C18 C 0.9080(5) 0.0273(3) 0.8992(3) 0.0299(9) Uani 1 1 d .
C19 C 0.8298(5) -0.0538(3) 0.9284(3) 0.0319(10) Uani 1 1 d .
H19 H 0.8441 -0.1101 0.9050 0.038 Uiso 1 1 calc R
C20 C 0.7303(5) -0.0517(3) 0.9920(3) 0.0317(10) Uani 1 1 d .
C21 C 0.7123(5) 0.0322(3) 1.0272(3) 0.0333(10) Uani 1 1 d .
H21 H 0.6487 0.0331 1.0710 0.040 Uiso 1 1 calc R
C22 C 0.7872(5) 0.1141(3) 0.9984(3) 0.0318(10) Uani 1 1 d .
C23 C 1.0140(5) 0.0258(4) 0.8296(3) 0.0352(10) Uani 1 1 d .
C24 C 0.6392(6) -0.1355(4) 1.0221(3) 0.0393(11) Uani 1 1 d .
C25 C 0.7673(5) 0.2026(4) 1.0398(3) 0.0369(11) Uani 1 1 d .
H25A H 0.7679 0.1766 1.0968 0.044 Uiso 1 1 calc R
H25B H 0.8497 0.2407 1.0256 0.044 Uiso 1 1 calc R
C26 C 0.6402(5) 0.3389(4) 0.9372(3) 0.0390(11) Uani 1 1 d .
H26A H 0.6877 0.2973 0.9015 0.047 Uiso 1 1 calc R
H26B H 0.7030 0.3894 0.9400 0.047 Uiso 1 1 calc R
C27 C 0.4918(6) 0.3933(3) 0.9033(3) 0.0379(11) Uani 1 1 d .
H27A H 0.4497 0.3501 0.8752 0.045 Uiso 1 1 calc R
H27B H 0.4242 0.4063 0.9463 0.045 Uiso 1 1 calc RD
C28 C 0.5881(6) 0.4714(4) 0.7756(3) 0.0439(12) Uani 1 1 d .
H28A H 0.5197 0.4533 0.7419 0.053 Uiso 1 1 calc R
H28B H 0.6669 0.4148 0.7883 0.053 Uiso 1 1 calc R
O1 O 1.0624(5) 0.1063(3) 0.7978(2) 0.0545(10) Uani 1 1 d .
O2 O 1.0496(4) -0.0581(3) 0.8078(2) 0.0426(8) Uani 1 1 d .
O3 O 0.6139(4) -0.1880(3) 0.9723(2) 0.0490(9) Uani 1 1 d .
H3A H 0.6531 -0.1665 0.9293 0.074 Uiso 1 1 calc R
O4 O 0.5890(5) -0.1481(3) 1.0905(2) 0.0626(12) Uani 1 1 d .
O6 O 0.6266(6) 0.6641(4) 0.4837(4) 0.0920(16) Uani 1 1 d U
C29 C 0.6759(7) 0.7213(5) 0.5194(4) 0.0603(17) Uani 1 1 d .
C30 C 0.8890(6) 0.7472(4) 0.7749(4) 0.0502(14) Uani 1 1 d .
C31 C 0.6518(6) 0.5647(4) 0.7312(3) 0.0414(12) Uani 1 1 d .
C32 C 0.6342(6) 0.6001(4) 0.6499(3) 0.0441(12) Uani 1 1 d .
H32A H 0.5799 0.5665 0.6227 0.053 Uiso 1 1 calc R
C33 C 0.6952(6) 0.6841(4) 0.6083(3) 0.0422(12) Uani 1 1 d .
C34 C 0.7739(6) 0.7341(4) 0.6490(3) 0.0440(12) Uani 1 1 d .
H34A H 0.8111 0.7925 0.6220 0.053 Uiso 1 1 calc R
C35 C 0.7993(6) 0.6987(4) 0.7302(3) 0.0424(12) Uani 1 1 d .
C36 C 0.7364(6) 0.6132(4) 0.7710(3) 0.0443(12) Uani 1 1 d .
H36A H 0.7517 0.5890 0.8251 0.053 Uiso 1 1 calc R
C37 C 0.5786(6) 0.3313(4) 1.0826(3) 0.0363(11) Uani 1 1 d .
H37A H 0.4878 0.3761 1.0670 0.044 Uiso 1 1 calc R
H37B H 0.5573 0.2832 1.1309 0.044 Uiso 1 1 calc R
C38 C 0.6890(6) 0.3938(4) 1.1008(3) 0.0430(12) Uani 1 1 d .
H38A H 0.7078 0.4446 1.0538 0.052 Uiso 1 1 calc R
H38B H 0.7811 0.3502 1.1158 0.052 Uiso 1 1 calc R
C39 C 0.6319(6) 0.4457(4) 1.1678(3) 0.0420(12) Uani 1 1 d .
H39A H 0.6215 0.3943 1.2158 0.050 Uiso 1 1 calc R
H39B H 0.7036 0.4870 1.1776 0.050 Uiso 1 1 calc R
N5 N 0.5112(5) 0.4891(3) 0.8491(2) 0.0354(9) Uani 1 1 d .
N6 N 0.6261(4) 0.2728(3) 1.0182(2) 0.0320(8) Uani 1 1 d .
O7 O 0.9421(6) 0.7062(4) 0.8380(3) 0.0782(15) Uani 1 1 d .
O8 O 0.9081(5) 0.8401(3) 0.7382(3) 0.0634(12) Uani 1 1 d .
H8A H 0.9582 0.8639 0.7655 0.095 Uiso 1 1 calc R
N1 N 0.8007(6) 0.9971(4) 0.3401(3) 0.0557(13) Uani 1 1 d D
H1D H 0.842(7) 1.019(5) 0.296(2) 0.084 Uiso 1 1 d D
N2 N 0.6243(5) 0.8723(4) 0.2689(3) 0.0552(13) Uani 1 1 d D
H2D H 0.662(7) 0.886(5) 0.2225(18) 0.083 Uiso 1 1 d D
N3 N 0.8084(5) 0.6992(3) 0.3349(3) 0.0475(11) Uani 1 1 d D
H3D H 0.751(6) 0.6908(15) 0.375(2) 0.071 Uiso 1 1 d D
N4 N 0.9853(5) 0.8216(4) 0.4042(3) 0.0591(14) Uani 1 1 d D
H4D H 0.917(6) 0.807(6) 0.438(3) 0.089 Uiso 1 1 d D
O1W O 0.1754(11) 0.3669(6) 1.0129(6) 0.160(3) Uani 1 1 d D
H1A H 0.111(13) 0.351(11) 0.986(10) 0.240 Uiso 1 1 d D
H1B H 0.254(3) 0.324(4) 1.021(6) 0.240 Uiso 1 1 d D

loop_
_atom_site_aniso_label
_atom_site_aniso_U_11
_atom_site_aniso_U_22
_atom_site_aniso_U_33
_atom_site_aniso_U_23
_atom_site_aniso_U_13
_atom_site_aniso_U_12
Cu1 0.0418(4) 0.0383(4) 0.0614(5) -0.0086(3) -0.0061(3) 0.0003(3)
C1 0.107(6) 0.037(3) 0.084(6) -0.010(3) 0.056(5) 0.005(3)
C2 0.079(5) 0.071(5) 0.062(5) 0.009(4) 0.014(4) 0.031(4)
C3 0.043(3) 0.103(6) 0.041(3) 0.007(3) 0.004(3) 0.015(3)
C4 0.063(4) 0.098(5) 0.043(4) -0.005(3) -0.008(3) -0.035(4)
C5 0.085(5) 0.074(5) 0.053(4) -0.021(3) 0.001(3) -0.026(4)
C6 0.088(5) 0.038(3) 0.079(5) 0.000(3) 0.016(4) 0.012(3)
C7 0.072(5) 0.072(5) 0.107(7) 0.028(5) -0.006(5) 0.020(4)
C8 0.052(4) 0.096(6) 0.120(7) 0.004(5) -0.033(4) 0.004(4)
C9 0.075(5) 0.097(6) 0.058(4) -0.010(4) -0.004(4) -0.046(4)
C10 0.111(6) 0.078(5) 0.054(4) -0.033(4) 0.028(4) -0.046(5)
C11 0.243(15) 0.108(9) 0.112(9) -0.025(7) 0.053(10) -0.031(9)
C12 0.113(3) 0.111(3) 0.112(3) -0.0237(12) -0.0009(10) -0.0153(11)
C13 0.104(3) 0.106(3) 0.104(3) -0.0218(12) -0.0027(10) -0.0131(11)
C14 0.135(7) 0.135(7) 0.135(7) -0.0288(17) -0.0029(10) -0.0189(14)
C15 0.109(3) 0.107(3) 0.108(3) -0.0228(12) -0.0018(10) -0.0143(11)
C16 0.099(6) 0.100(6) 0.099(6) -0.0213(16) -0.0028(10) -0.0137(13)
C16' 0.102(6) 0.103(6) 0.103(6) -0.0220(16) -0.0029(10) -0.0140(13)
O5 0.084(3) 0.064(3) 0.043(2) 0.014(2) 0.014(2) -0.018(2)
C17 0.036(2) 0.028(2) 0.029(2) -0.0007(19) -0.0024(19) -0.0055(19)
C18 0.031(2) 0.031(2) 0.027(2) -0.0023(18) -0.0016(18) -0.0037(18)
C19 0.034(2) 0.028(2) 0.032(3) -0.0038(19) -0.0021(19) -0.0008(18)
C20 0.031(2) 0.029(2) 0.031(2) -0.0008(19) 0.0001(18) -0.0032(18)
C21 0.037(2) 0.032(2) 0.027(2) -0.0034(19) 0.0023(19) -0.0001(19)
C22 0.034(2) 0.027(2) 0.031(3) -0.0010(19) -0.0030(19) -0.0027(18)
C23 0.038(3) 0.036(3) 0.030(3) -0.005(2) 0.000(2) -0.006(2)
C24 0.044(3) 0.032(3) 0.039(3) 0.000(2) 0.005(2) -0.008(2)
C25 0.044(3) 0.033(2) 0.034(3) -0.009(2) -0.003(2) -0.003(2)
C26 0.045(3) 0.036(3) 0.032(3) -0.001(2) 0.009(2) -0.008(2)
C27 0.048(3) 0.026(2) 0.036(3) 0.001(2) 0.000(2) -0.007(2)
C28 0.066(3) 0.033(3) 0.033(3) -0.008(2) 0.012(2) -0.014(2)
O1 0.073(3) 0.038(2) 0.052(2) -0.0072(18) 0.029(2) -0.0186(19)
O2 0.051(2) 0.040(2) 0.039(2) -0.0137(16) 0.0105(16) -0.0130(16)
O3 0.057(2) 0.045(2) 0.052(2) -0.0181(18) 0.0157(18) -0.0235(18)
O4 0.086(3) 0.058(3) 0.046(2) -0.007(2) 0.021(2) -0.032(2)
O6 0.0936(18) 0.0935(18) 0.0899(18) -0.0180(10) -0.0026(10) -0.0182(10)
C29 0.067(4) 0.075(4) 0.038(3) 0.000(3) 0.010(3) -0.030(3)
C30 0.055(3) 0.042(3) 0.053(4) -0.008(3) 0.003(3) -0.009(3)
C31 0.059(3) 0.030(2) 0.035(3) -0.004(2) 0.004(2) -0.009(2)
C32 0.056(3) 0.046(3) 0.032(3) -0.009(2) 0.007(2) -0.014(2)
C33 0.049(3) 0.042(3) 0.031(3) -0.001(2) 0.006(2) -0.007(2)
C34 0.047(3) 0.037(3) 0.044(3) -0.001(2) 0.013(2) -0.009(2)
C35 0.048(3) 0.035(3) 0.043(3) -0.007(2) 0.003(2) -0.008(2)
C36 0.059(3) 0.036(3) 0.037(3) -0.002(2) -0.002(2) -0.009(2)
C37 0.048(3) 0.030(2) 0.032(3) -0.008(2) 0.003(2) -0.005(2)
C38 0.045(3) 0.033(3) 0.052(3) -0.012(2) -0.004(2) -0.003(2)
C39 0.057(3) 0.033(3) 0.037(3) -0.009(2) -0.010(2) -0.005(2)
N5 0.051(2) 0.0248(19) 0.028(2) -0.0022(16) 0.0023(18) -0.0053(17)
N6 0.047(2) 0.0240(19) 0.024(2) -0.0039(15) 0.0012(16) -0.0044(16)
O7 0.106(4) 0.069(3) 0.062(3) 0.003(2) -0.031(3) -0.033(3)
O8 0.085(3) 0.048(2) 0.062(3) -0.007(2) -0.009(2) -0.027(2)
N1 0.079(4) 0.042(3) 0.044(3) -0.010(2) 0.023(3) -0.010(2)
N2 0.046(3) 0.070(3) 0.038(3) 0.007(2) 0.000(2) 0.002(2)
N3 0.062(3) 0.039(2) 0.039(3) -0.003(2) 0.005(2) -0.010(2)
N4 0.045(3) 0.073(4) 0.056(3) 0.002(3) -0.004(2) -0.021(3)
O1W 0.159(8) 0.123(6) 0.161(9) 0.013(5) 0.026(6) 0.017(6)

loop_
_atom_type_symbol
_atom_type_description
_atom_type_scat_dispersion_real
_atom_type_scat_dispersion_imag
_atom_type_scat_source
C C 0.0033 0.0016 'International Tables Vol C Tables 4.2.6.8 and 6.1.1.4'
H H 0.0000 0.0000 'International Tables Vol C Tables 4.2.6.8 and 6.1.1.4'
N N 0.0061 0.0033 'International Tables Vol C Tables 4.2.6.8 and 6.1.1.4'
O O 0.0106 0.0060 'International Tables Vol C Tables 4.2.6.8 and 6.1.1.4'
Cu Cu 0.3201 1.2651 'International Tables Vol C Tables 4.2.6.8 and 6.1.1.4'

loop_
_geom_angle_atom_site_label_1
_geom_angle_atom_site_label_2
_geom_angle_atom_site_label_3
_geom_angle
_geom_angle_site_symmetry_1
_geom_angle_site_symmetry_3
N3 Cu1 N2 85.3(2) . .
N3 Cu1 N4 93.4(2) . .
N2 Cu1 N4 176.6(2) . .
N3 Cu1 N1 175.98(19) . .
N2 Cu1 N1 95.2(2) . .
N4 Cu1 N1 85.8(2) . .
N1 C1 C11 114.9(8) . .
N1 C1 C12 110.1(7) . .
C11 C1 C12 108.9(7) . .
N1 C1 C2 109.1(5) . .
C11 C1 C2 105.5(8) . .
C12 C1 C2 108.1(7) . .
C3 C2 C1 118.2(6) . .
C3 C2 H2A 107.8 . .
C1 C2 H2A 107.8 . .
C3 C2 H2B 107.8 . .
C1 C2 H2B 107.8 . .
H2A C2 H2B 107.1 . .
C2 C3 N2 109.8(5) . .
C2 C3 C13 107.5(6) . .
N2 C3 C13 109.9(6) . .
C2 C3 H3 109.9 . .
N2 C3 H3 109.9 . .
C13 C3 H3 109.9 . .
N2 C4 C5 109.7(5) . .
N2 C4 H4A 109.7 . .
C5 C4 H4A 109.7 . .
N2 C4 H4B 109.7 . .
C5 C4 H4B 109.7 . .
H4A C4 H4B 108.2 . .
N3 C5 C4 107.6(5) . .
N3 C5 H5A 110.2 . .
C4 C5 H5A 110.2 . .
N3 C5 H5B 110.2 . .
C4 C5 H5B 110.2 . .
H5A C5 H5B 108.5 . .
N3 C6 C7 109.1(6) . .
N3 C6 C15 110.9(7) . .
C7 C6 C15 107.4(6) . .
N3 C6 C14 115.8(9) . .
C7 C6 C14 99.6(10) . .
C15 C6 C14 113.1(10) . .
N3 C6 C14' 105.7(13) . .
C7 C6 C14' 128.1(14) . .
C15 C6 C14' 94.4(13) . .
C14 C6 C14' 29.4(12) . .
C8 C7 C6 117.7(7) . .
C8 C7 H7A 107.9 . .
C6 C7 H7A 107.9 . .
C8 C7 H7B 107.9 . .
C6 C7 H7B 107.9 . .
H7A C7 H7B 107.2 . .
C16 C8 C7 103.3(10) . .
C16 C8 N4 122.1(12) . .
C7 C8 N4 110.5(6) . .
C16 C8 C16' 25.7(10) . .
C7 C8 C16' 110.3(9) . .
N4 C8 C16' 97.2(9) . .
N4 C9 C10 109.0(5) . .
N4 C9 H9A 109.9 . .
C10 C9 H9A 109.9 . .
N4 C9 H9B 109.9 . .
C10 C9 H9B 109.9 . .
H9A C9 H9B 108.3 . .
N1 C10 C9 109.0(5) . .
N1 C10 H10A 109.9 . .
C9 C10 H10A 109.9 . .
N1 C10 H10B 109.9 . .
C9 C10 H10B 109.9 . .
H10A C10 H10B 108.3 . .
C1 C11 H11A 109.5 . .
C1 C11 H11B 109.5 . .
H11A C11 H11B 109.5 . .
C1 C11 H11C 109.5 . .
H11A C11 H11C 109.5 . .
H11B C11 H11C 109.5 . .
C1 C12 H12A 109.5 . .
C1 C12 H12B 109.5 . .
H12A C12 H12B 109.5 . .
C1 C12 H12C 109.5 . .
H12A C12 H12C 109.5 . .
H12B C12 H12C 109.5 . .
C3 C13 H13A 109.5 . .
C3 C13 H13B 109.5 . .
H13A C13 H13B 109.5 . .
C3 C13 H13C 109.5 . .
H13A C13 H13C 109.5 . .
H13B C13 H13C 109.5 . .
C14' C14 C6 95(3) . .
C14 C14' C6 56(3) . .
C6 C15 H15A 109.5 . .
C6 C15 H15B 109.5 . .
H15A C15 H15B 109.5 . .
C6 C15 H15C 109.5 . .
H15A C15 H15C 109.5 . .
H15B C15 H15C 109.5 . .
C16' C16 C8 103(3) . .
C16 C16' C8 52(2) . .
C22 C17 C18 121.0(4) . .
C22 C17 H17 119.5 . .
C18 C17 H17 119.5 . .
C17 C18 C19 118.9(4) . .
C17 C18 C23 120.2(4) . .
C19 C18 C23 120.9(4) . .
C20 C19 C18 120.8(4) . .
C20 C19 H19 119.6 . .
C18 C19 H19 119.6 . .
C21 C20 C19 118.9(4) . .
C21 C20 C24 119.1(4) . .
C19 C20 C24 122.0(4) . .
C22 C21 C20 121.2(4) . .
C22 C21 H21 119.4 . .
C20 C21 H21 119.4 . .
C21 C22 C17 119.1(4) . .
C21 C22 C25 119.5(4) . .
C17 C22 C25 121.2(4) . .
O1 C23 O2 124.3(5) . .
O1 C23 C18 118.0(4) . .
O2 C23 C18 117.6(4) . .
O4 C24 O3 123.8(5) . .
O4 C24 C20 119.7(5) . .
O3 C24 C20 116.5(4) . .
N6 C25 C22 112.4(4) . .
N6 C25 H25A 109.1 . .
C22 C25 H25A 109.1 . .
N6 C25 H25B 109.1 . .
C22 C25 H25B 109.1 . .
H25A C25 H25B 107.9 . .
N6 C26 C27 113.1(4) . .
N6 C26 H26A 109.0 . .
C27 C26 H26A 109.0 . .
N6 C26 H26B 109.0 . .
C27 C26 H26B 109.0 . .
H26A C26 H26B 107.8 . .
N5 C27 C26 110.2(4) . .
N5 C27 H27A 109.6 . .
C26 C27 H27A 109.6 . .
N5 C27 H27B 109.6 . .
C26 C27 H27B 109.6 . .
H27A C27 H27B 108.1 . .
N5 C28 C31 111.4(4) . .
N5 C28 H28A 109.4 . .
C31 C28 H28A 109.4 . .
N5 C28 H28B 109.4 . .
C31 C28 H28B 109.4 . .
H28A C28 H28B 108.0 . .
C24 O3 H3A 109.5 . .
O6 C29 O5 125.2(6) . .
O6 C29 C33 117.0(6) . .
O5 C29 C33 117.7(6) . .
O7 C30 O8 122.9(6) . .
O7 C30 C35 123.9(5) . .
O8 C30 C35 113.2(5) . .
C32 C31 C36 118.8(5) . .
C32 C31 C28 121.4(5) . .
C36 C31 C28 119.7(5) . .
C31 C32 C33 121.8(5) . .
C31 C32 H32A 119.1 . .
C33 C32 H32A 119.1 . .
C34 C33 C32 118.9(5) . .
C34 C33 C29 120.0(5) . .
C32 C33 C29 121.1(5) . .
C33 C34 C35 121.2(5) . .
C33 C34 H34A 119.4 . .
C35 C34 H34A 119.4 . .
C36 C35 C34 118.7(5) . .
C36 C35 C30 118.4(5) . .
C34 C35 C30 122.8(5) . .
C31 C36 C35 120.4(5) . .
C31 C36 H36A 119.8 . .
C35 C36 H36A 119.8 . .
C38 C37 N6 115.1(4) . .
C38 C37 H37A 108.5 . .
N6 C37 H37A 108.5 . .
C38 C37 H37B 108.5 . .
N6 C37 H37B 108.5 . .
H37A C37 H37B 107.5 . .
C37 C38 C39 110.4(4) . .
C37 C38 H38A 109.6 . .
C39 C38 H38A 109.6 . .
C37 C38 H38B 109.6 . .
C39 C38 H38B 109.6 . .
H38A C38 H38B 108.1 . .
N5 C39 C38 113.0(4) 2_667 .
N5 C39 H39A 109.0 2_667 .
C38 C39 H39A 109.0 . .
N5 C39 H39B 109.0 2_667 .
C38 C39 H39B 109.0 . .
H39A C39 H39B 107.8 . .
C27 N5 C28 111.0(4) . .
C27 N5 C39 110.8(4) . 2_667
C28 N5 C39 111.2(4) . 2_667
C26 N6 C25 110.5(4) . .
C26 N6 C37 114.0(4) . .
C25 N6 C37 110.3(4) . .
C30 O8 H8A 109.5 . .
C10 N1 C1 116.8(6) . .
C10 N1 Cu1 106.3(4) . .
C1 N1 Cu1 120.8(4) . .
C10 N1 H1D 107(5) . .
C1 N1 H1D 104(5) . .
Cu1 N1 H1D 99(5) . .
C4 N2 C3 115.8(5) . .
C4 N2 Cu1 105.7(4) . .
C3 N2 Cu1 117.4(4) . .
C4 N2 H2D 104(5) . .
C3 N2 H2D 113(5) . .
Cu1 N2 H2D 100(5) . .
C5 N3 C6 115.5(5) . .
C5 N3 Cu1 105.4(4) . .
C6 N3 Cu1 120.6(4) . .
C5 N3 H3D 103(5) . .
C6 N3 H3D 116(4) . .
Cu1 N3 H3D 93.0(9) . .
C9 N4 C8 117.4(6) . .
C9 N4 Cu1 105.7(4) . .
C8 N4 Cu1 121.6(5) . .
C9 N4 H4D 117(6) . .
C8 N4 H4D 112(5) . .
Cu1 N4 H4D 78(5) . .
H1A O1W H1B 115(2) . .

loop_
_geom_bond_atom_site_label_1
_geom_bond_atom_site_label_2
_geom_bond_distance
_geom_bond_site_symmetry_2
Cu1 N3 2.033(4) .
Cu1 N2 2.023(5) .
Cu1 N4 2.025(5) .
Cu1 N1 2.033(5) .
C1 N1 1.507(9) .
C1 C11 1.525(12) .
C1 C12 1.525(11) .
C1 C2 1.529(12) .
C2 C3 1.465(11) .
C2 H2A 0.9700 .
C2 H2B 0.9700 .
C3 N2 1.487(8) .
C3 C13 1.537(11) .
C3 H3 0.9800 .
C4 N2 1.461(9) .
C4 C5 1.468(10) .
C4 H4A 0.9700 .
C4 H4B 0.9700 .
C5 N3 1.455(8) .
C5 H5A 0.9700 .
C5 H5B 0.9700 .
C6 N3 1.479(8) .
C6 C7 1.530(12) .
C6 C15 1.544(11) .
C6 C14 1.53(2) .
C6 C14' 1.85(4) .
C7 C8 1.480(12) .
C7 H7A 0.9700 .
C7 H7B 0.9700 .
C8 C16 1.46(2) .
C8 N4 1.489(10) .
C8 C16' 1.81(2) .
C9 N4 1.470(9) .
C9 C10 1.479(10) .
C9 H9A 0.9700 .
C9 H9B 0.9700 .
C10 N1 1.479(9) .
C10 H10A 0.9700 .
C10 H10B 0.9700 .
C11 H11A 0.9600 .
C11 H11B 0.9600 .
C11 H11C 0.9600 .
C12 H12A 0.9600 .
C12 H12B 0.9600 .
C12 H12C 0.9600 .
C13 H13A 0.9600 .
C13 H13B 0.9600 .
C13 H13C 0.9600 .
C14 C14' 0.91(4) .
C15 H15A 0.9600 .
C15 H15B 0.9600 .
C15 H15C 0.9600 .
C16 C16' 0.81(3) .
O5 C29 1.239(7) .
C17 C22 1.384(6) .
C17 C18 1.392(6) .
C17 H17 0.9300 .
C18 C19 1.393(6) .
C18 C23 1.505(7) .
C19 C20 1.391(6) .
C19 H19 0.9300 .
C20 C21 1.391(6) .
C20 C24 1.498(6) .
C21 C22 1.381(6) .
C21 H21 0.9300 .
C22 C25 1.514(6) .
C23 O1 1.246(6) .
C23 O2 1.270(6) .
C24 O4 1.228(6) .
C24 O3 1.281(6) .
C25 N6 1.503(6) .
C25 H25A 0.9700 .
C25 H25B 0.9700 .
C26 N6 1.496(6) .
C26 C27 1.531(7) .
C26 H26A 0.9700 .
C26 H26B 0.9700 .
C27 N5 1.457(6) .
C27 H27A 0.9700 .
C27 H27B 0.9700 .
C28 N5 1.465(6) .
C28 C31 1.511(7) .
C28 H28A 0.9700 .
C28 H28B 0.9700 .
O3 H3A 0.8200 .
O6 C29 1.239(8) .
C29 C33 1.519(8) .
C30 O7 1.202(7) .
C30 O8 1.316(7) .
C30 C35 1.471(8) .
C31 C32 1.389(7) .
C31 C36 1.386(7) .
C32 C33 1.386(7) .
C32 H32A 0.9300 .
C33 C34 1.373(8) .
C34 C35 1.399(8) .
C34 H34A 0.9300 .
C35 C36 1.407(7) .
C36 H36A 0.9300 .
C37 C38 1.501(7) .
C37 N6 1.513(6) .
C37 H37A 0.9700 .
C37 H37B 0.9700 .
C38 C39 1.513(7) .
C38 H38A 0.9700 .
C38 H38B 0.9700 .
C39 N5 1.476(6) 2_667
C39 H39A 0.9700 .
C39 H39B 0.9700 .
N5 C39 1.476(6) 2_667
O8 H8A 0.8200 .
N1 H1D 0.850(10) .
N2 H2D 0.849(10) .
N3 H3D 0.847(10) .
N4 H4D 0.846(10) .
O1W H1A 0.854(10) .
O1W H1B 0.853(10) .

loop_
_geom_torsion_atom_site_label_1
_geom_torsion_atom_site_label_2
_geom_torsion_atom_site_label_3
_geom_torsion_atom_site_label_4
_geom_torsion
_geom_torsion_site_symmetry_4
N1 C1 C2 C3 68.8(7) .
C11 C1 C2 C3 -55.2(8) .
C12 C1 C2 C3 -171.5(6) .
C1 C2 C3 N2 -76.1(7) .
C1 C2 C3 C13 164.4(6) .
N2 C4 C5 N3 57.9(7) .
N3 C6 C7 C8 -71.6(9) .
C15 C6 C7 C8 168.1(8) .
C14 C6 C7 C8 50.1(11) .
C14' C6 C7 C8 57.8(18) .
C6 C7 C8 C16 -158.6(11) .
C6 C7 C8 N4 69.2(10) .
C6 C7 C8 C16' 175.5(9) .
N4 C9 C10 N1 -55.4(7) .
N3 C6 C14 C14' -76(3) .
C7 C6 C14 C14' 168(3) .
C15 C6 C14 C14' 54(3) .
N3 C6 C14' C14 115(3) .
C7 C6 C14' C14 -16(4) .
C15 C6 C14' C14 -132(3) .
C7 C8 C16 C16' -109(3) .
N4 C8 C16 C16' 16(3) .
C7 C8 C16' C16 78(3) .
N4 C8 C16' C16 -167(3) .
C22 C17 C18 C19 0.7(7) .
C22 C17 C18 C23 179.6(4) .
C17 C18 C19 C20 -0.2(7) .
C23 C18 C19 C20 -179.1(4) .
C18 C19 C20 C21 -1.3(7) .
C18 C19 C20 C24 177.0(4) .
C19 C20 C21 C22 2.3(7) .
C24 C20 C21 C22 -176.1(4) .
C20 C21 C22 C17 -1.8(7) .
C20 C21 C22 C25 -178.5(4) .
C18 C17 C22 C21 0.3(7) .
C18 C17 C22 C25 176.9(4) .
C17 C18 C23 O1 -10.5(7) .
C19 C18 C23 O1 168.4(5) .
C17 C18 C23 O2 168.6(4) .
C19 C18 C23 O2 -12.5(7) .
C21 C20 C24 O4 -24.2(7) .
C19 C20 C24 O4 157.5(5) .
C21 C20 C24 O3 153.1(5) .
C19 C20 C24 O3 -25.2(7) .
C21 C22 C25 N6 -78.9(5) .
C17 C22 C25 N6 104.5(5) .
N6 C26 C27 N5 151.3(4) .
N5 C28 C31 C32 -133.5(5) .
N5 C28 C31 C36 50.0(7) .
C36 C31 C32 C33 -1.9(8) .
C28 C31 C32 C33 -178.4(5) .
C31 C32 C33 C34 -0.7(8) .
C31 C32 C33 C29 179.5(5) .
O6 C29 C33 C34 167.9(6) .
O5 C29 C33 C34 -8.0(9) .
O6 C29 C33 C32 -12.3(9) .
O5 C29 C33 C32 171.7(6) .
C32 C33 C34 C35 3.2(8) .
C29 C33 C34 C35 -177.0(5) .
C33 C34 C35 C36 -3.1(8) .
C33 C34 C35 C30 177.0(5) .
O7 C30 C35 C36 18.8(9) .
O8 C30 C35 C36 -162.3(5) .
O7 C30 C35 C34 -161.2(6) .
O8 C30 C35 C34 17.7(8) .
C32 C31 C36 C35 2.0(8) .
C28 C31 C36 C35 178.6(5) .
C34 C35 C36 C31 0.4(8) .
C30 C35 C36 C31 -179.6(5) .
N6 C37 C38 C39 -178.1(4) .
C37 C38 C39 N5 -57.2(6) 2_667
C26 C27 N5 C28 70.7(5) .
C26 C27 N5 C39 -165.3(4) 2_667
C31 C28 N5 C27 -161.8(4) .
C31 C28 N5 C39 74.5(5) 2_667
C27 C26 N6 C25 166.1(4) .
C27 C26 N6 C37 -69.0(5) .
C22 C25 N6 C26 -76.7(5) .
C22 C25 N6 C37 156.3(4) .
C38 C37 N6 C26 -67.1(5) .
C38 C37 N6 C25 57.9(5) .
C9 C10 N1 C1 176.1(5) .
C9 C10 N1 Cu1 37.8(6) .
C11 C1 N1 C10 -58.6(9) .
C12 C1 N1 C10 64.7(8) .
C2 C1 N1 C10 -176.8(5) .
C11 C1 N1 Cu1 73.4(9) .
C12 C1 N1 Cu1 -163.3(6) .
C2 C1 N1 Cu1 -44.8(7) .
N3 Cu1 N1 C10 69(3) .
N2 Cu1 N1 C10 165.7(4) .
N4 Cu1 N1 C10 -11.1(4) .
N3 Cu1 N1 C1 -68(3) .
N2 Cu1 N1 C1 29.4(5) .
N4 Cu1 N1 C1 -147.4(5) .
C5 C4 N2 C3 -171.5(5) .
C5 C4 N2 Cu1 -39.8(6) .
C2 C3 N2 C4 -177.9(5) .
C13 C3 N2 C4 -59.8(7) .
C2 C3 N2 Cu1 56.1(6) .
C13 C3 N2 Cu1 174.2(5) .
N3 Cu1 N2 C4 11.6(4) .
N4 Cu1 N2 C4 -57(4) .
N1 Cu1 N2 C4 -164.4(4) .
N3 Cu1 N2 C3 142.4(4) .
N4 Cu1 N2 C3 74(4) .
N1 Cu1 N2 C3 -33.6(5) .
C4 C5 N3 C6 -179.9(5) .
C4 C5 N3 Cu1 -44.2(6) .
C7 C6 N3 C5 -179.2(6) .
C15 C6 N3 C5 -61.2(8) .
C14 C6 N3 C5 69.5(12) .
C14' C6 N3 C5 39.9(15) .
C7 C6 N3 Cu1 52.2(7) .
C15 C6 N3 Cu1 170.2(5) .
C14 C6 N3 Cu1 -59.1(12) .
C14' C6 N3 Cu1 -88.7(14) .
N2 Cu1 N3 C5 17.9(4) .
N4 Cu1 N3 C5 -165.2(4) .
N1 Cu1 N3 C5 115(3) .
N2 Cu1 N3 C6 150.9(5) .
N4 Cu1 N3 C6 -32.3(5) .
N1 Cu1 N3 C6 -112(3) .
C10 C9 N4 C8 -177.7(6) .
C10 C9 N4 Cu1 43.0(6) .
C16 C8 N4 C9 57.6(14) .
C7 C8 N4 C9 179.2(7) .
C16' C8 N4 C9 64.3(9) .
C16 C8 N4 Cu1 -169.9(11) .
C7 C8 N4 Cu1 -48.3(9) .
C16' C8 N4 Cu1 -163.2(7) .
N3 Cu1 N4 C9 166.8(4) .
N2 Cu1 N4 C9 -125(4) .
N1 Cu1 N4 C9 -17.2(4) .
N3 Cu1 N4 C8 29.6(6) .
N2 Cu1 N4 C8 98(4) .
N1 Cu1 N4 C8 -154.4(6) .
